data_7156256
loop_
_publ_author_name
'Cao, Jun'
'Sun, Jing'
'Yan, Chao-Guo'

_publ_section_title
;
 Regioselective and diastereoselective synthesis of two functionalized
 1,5-methanoindeno[1,2-d]azocines via a three-component reaction.
;
_journal_issue 22
_journal_name_full 'Organic &amp; biomolecular chemistry'
_journal_page_first 4170
_journal_page_last 4175
_journal_paper_doi 10.1039/c8ob00144h
_journal_volume 16
_journal_year 2018
_chemical_formula_moiety 'C28 H24 N2 O5'
_chemical_formula_sum 'C28 H24 N2 O5'
_chemical_formula_weight 468.49
_space_group_crystal_system monoclinic
_space_group_IT_number 15
_space_group_name_Hall '-C 2yc'
_space_group_name_H-M_alt 'C 1 2/c 1'
_symmetry_space_group_name_Hall '-C 2yc'
_symmetry_space_group_name_H-M 'C 1 2/c 1'
_atom_sites_solution_hydrogens mixed
_audit_creation_method SHELXL-2014/7
_cell_angle_alpha 90
_cell_angle_beta 90.437(13)
_cell_angle_gamma 90
_cell_formula_units_Z 8
_cell_length_a 17.485(5)
_cell_length_b 23.214(7)
_cell_length_c 13.752(6)
_cell_measurement_reflns_used 1568
_cell_measurement_temperature 296(2)
_cell_measurement_theta_max 20.22
_cell_measurement_theta_min 2.88
_cell_volume 5582(3)
_computing_structure_refinement 'SHELXL-2014/7 (Sheldrick, 2014)'
_diffrn_ambient_temperature 296(2)
_diffrn_measured_fraction_theta_full 0.972
_diffrn_measured_fraction_theta_max 0.972
_diffrn_measurement_device_type 'CCD area detector'
_diffrn_measurement_method 'phi and omega scans'
_diffrn_radiation_source 'fine-focus sealed tube'
_diffrn_radiation_type MoK\a
_diffrn_radiation_wavelength 0.71073
_diffrn_reflns_av_R_equivalents 0.1669
_diffrn_reflns_av_unetI/netI 0.2537
_diffrn_reflns_Laue_measured_fraction_full 0.972
_diffrn_reflns_Laue_measured_fraction_max 0.972
_diffrn_reflns_limit_h_max 20
_diffrn_reflns_limit_h_min -17
_diffrn_reflns_limit_k_max 27
_diffrn_reflns_limit_k_min -24
_diffrn_reflns_limit_l_max 14
_diffrn_reflns_limit_l_min -16
_diffrn_reflns_number 11540
_diffrn_reflns_point_group_measured_fraction_full 0.972
_diffrn_reflns_point_group_measured_fraction_max 0.972
_diffrn_reflns_theta_full 24.710
_diffrn_reflns_theta_max 24.710
_diffrn_reflns_theta_min 1.458
_exptl_absorpt_coefficient_mu 0.077
_exptl_absorpt_correction_T_max 0.985
_exptl_absorpt_correction_T_min 0.980
_exptl_absorpt_correction_type multi-scan
_exptl_absorpt_process_details sadabs
_exptl_crystal_colour yellow
_exptl_crystal_density_diffrn 1.115
_exptl_crystal_description block
_exptl_crystal_F_000 1968
_exptl_crystal_size_max 0.260
_exptl_crystal_size_mid 0.240
_exptl_crystal_size_min 0.200
_refine_diff_density_max 0.452
_refine_diff_density_min -0.484
_refine_diff_density_rms 0.122
_refine_ls_extinction_method none
_refine_ls_goodness_of_fit_ref 1.009
_refine_ls_hydrogen_treatment mixed
_refine_ls_matrix_type full
_refine_ls_number_parameters 320
_refine_ls_number_reflns 4642
_refine_ls_number_restraints 1
_refine_ls_restrained_S_all 1.009
_refine_ls_R_factor_all 0.2778
_refine_ls_R_factor_gt 0.1179
_refine_ls_shift/su_max 0.000
_refine_ls_shift/su_mean 0.000
_refine_ls_structure_factor_coef Fsqd
_refine_ls_weighting_details 'w=1/[\s^2^(Fo^2^)+(0.2000P)^2^] where P=(Fo^2^+2Fc^2^)/3'
_refine_ls_weighting_scheme calc
_refine_ls_wR_factor_gt 0.2924
_refine_ls_wR_factor_ref 0.3805
_reflns_Friedel_coverage 0.000
_reflns_number_gt 1731
_reflns_number_total 4642
_reflns_threshold_expression 'I > 2\s(I)'
_cod_data_source_file c8ob00144h2.cif
_cod_data_source_block 2d
_cod_depositor_comments 'Adding full bibliography for 7156250--7156259.cif.'
_cod_database_code 7156256
_shelx_shelxl_version_number 2014/7
_shelx_space_group_comment
;
The symmetry employed for this shelxl refinement is uniquely defined
by the following loop, which should always be used as a source of
symmetry information in preference to the above space-group names.
They are only intended as comments.
;
_shelx_estimated_absorpt_t_min 0.980
_shelx_estimated_absorpt_t_max 0.985

loop_
_space_group_symop_operation_xyz
'x, y, z'
'-x, y, -z+1/2'
'x+1/2, y+1/2, z'
'-x+1/2, y+1/2, -z+1/2'
'-x, -y, -z'
'x, -y, z-1/2'
'-x+1/2, -y+1/2, -z'
'x+1/2, -y+1/2, z-1/2'

loop_
_atom_site_label
_atom_site_type_symbol
_atom_site_fract_x
_atom_site_fract_y
_atom_site_fract_z
_atom_site_U_iso_or_equiv
_atom_site_adp_type
_atom_site_occupancy
_atom_site_site_symmetry_order
_atom_site_calc_flag
_atom_site_refinement_flags_posn
_atom_site_refinement_flags_adp
C1 C 0.0856(5) -0.1392(3) 0.6254(7) 0.065(3) Uani 1 1 d . .
H1 H 0.0749 -0.1062 0.6611 0.078 Uiso 1 1 calc R U
C2 C 0.0296(6) -0.1820(5) 0.6154(8) 0.087(3) Uani 1 1 d . .
H2 H -0.0187 -0.1763 0.6417 0.105 Uiso 1 1 calc R U
C3 C 0.0452(6) -0.2312(4) 0.5679(10) 0.109(4) Uani 1 1 d . .
H3 H 0.0084 -0.2600 0.5622 0.130 Uiso 1 1 calc R U
C4 C 0.1147(6) -0.2384(4) 0.5287(10) 0.109(4) Uani 1 1 d . .
H4 H 0.1255 -0.2725 0.4961 0.131 Uiso 1 1 calc R U
C5 C 0.1717(6) -0.1956(3) 0.5356(8) 0.088(4) Uani 1 1 d . .
H5 H 0.2194 -0.2018 0.5081 0.105 Uiso 1 1 calc R U
C6 C 0.1569(4) -0.1453(3) 0.5826(6) 0.051(2) Uani 1 1 d . .
C7 C 0.2168(4) -0.0979(3) 0.5892(6) 0.051(2) Uani 1 1 d . .
H7A H 0.2127 -0.0796 0.6524 0.061 Uiso 1 1 calc R U
H7B H 0.2670 -0.1156 0.5861 0.061 Uiso 1 1 calc R U
C8 C 0.1467(5) -0.0155(3) 0.5213(6) 0.056(2) Uani 1 1 d . .
H8A H 0.1409 -0.0028 0.5881 0.067 Uiso 1 1 calc R U
H8B H 0.1009 -0.0366 0.5029 0.067 Uiso 1 1 calc R U
C9 C 0.1551(4) 0.0371(3) 0.4553(6) 0.054(2) Uani 1 1 d . .
H9 H 0.1074 0.0591 0.4564 0.065 Uiso 1 1 calc R U
C10 C 0.1672(5) 0.0139(3) 0.3522(6) 0.045(2) Uani 1 1 d . .
C11 C 0.2353(4) -0.0230(3) 0.3467(5) 0.0413(19) Uani 1 1 d . .
H11 H 0.2402 -0.0376 0.2801 0.050 Uiso 1 1 calc R U
C12 C 0.2214(4) -0.0745(3) 0.4163(5) 0.049(2) Uani 1 1 d . .
H12A H 0.1757 -0.0952 0.3964 0.059 Uiso 1 1 calc R U
H12B H 0.2643 -0.1009 0.4138 0.059 Uiso 1 1 calc R U
C13 C 0.3112(4) 0.0102(3) 0.3757(5) 0.0364(18) Uani 1 1 d . .
C14 C 0.3732(4) -0.0294(2) 0.4065(6) 0.0383(19) Uani 1 1 d . .
C15 C 0.4179(5) -0.0665(3) 0.3502(7) 0.066(3) Uani 1 1 d . .
H15 H 0.4113 -0.0678 0.2830 0.079 Uiso 1 1 calc R U
C16 C 0.4708(5) -0.1003(3) 0.3943(7) 0.058(2) Uani 1 1 d . .
H16 H 0.5006 -0.1246 0.3565 0.070 Uiso 1 1 calc R U
C17 C 0.4817(5) -0.0996(3) 0.4929(7) 0.062(2) Uani 1 1 d . .
H17 H 0.5180 -0.1236 0.5218 0.075 Uiso 1 1 calc R U
C18 C 0.4377(5) -0.0625(3) 0.5494(6) 0.053(2) Uani 1 1 d . .
H18 H 0.4440 -0.0620 0.6166 0.064 Uiso 1 1 calc R U
C19 C 0.3870(4) -0.0279(3) 0.5076(6) 0.0382(19) Uani 1 1 d . .
C20 C 0.3331(4) 0.0159(3) 0.5465(6) 0.0378(19) Uani 1 1 d . .
C21 C 0.3006(4) 0.0503(3) 0.4650(5) 0.0369(18) Uani 1 1 d . .
H21 H 0.3354 0.0829 0.4556 0.044 Uiso 1 1 calc R U
C22 C 0.2211(4) 0.0767(3) 0.4867(5) 0.0409(19) Uani 1 1 d . .
H22 H 0.2179 0.0806 0.5575 0.049 Uiso 1 1 calc R U
C23 C 0.2095(4) 0.1366(3) 0.4446(6) 0.052(2) Uani 1 1 d . .
C24 C 0.2343(6) 0.1524(3) 0.3530(7) 0.079(3) Uani 1 1 d . .
H24 H 0.2610 0.1263 0.3148 0.095 Uiso 1 1 calc R U
C25 C 0.2191(7) 0.2071(3) 0.3189(7) 0.087(3) Uani 1 1 d . .
H25 H 0.2349 0.2173 0.2567 0.104 Uiso 1 1 calc R U
C26 C 0.1824(5) 0.2459(3) 0.3729(9) 0.081(3) Uani 1 1 d . .
C27 C 0.1596(5) 0.2328(3) 0.4674(9) 0.077(3) Uani 1 1 d . .
H27 H 0.1366 0.2603 0.5067 0.093 Uiso 1 1 calc R U
C28 C 0.1727(4) 0.1773(3) 0.5001(7) 0.066(3) Uani 1 1 d . .
H28 H 0.1561 0.1670 0.5618 0.080 Uiso 1 1 calc R U
N1 N 0.2125(3) -0.0531(2) 0.5146(4) 0.0426(16) Uani 1 1 d . .
N2 N 0.1700(6) 0.3050(3) 0.3335(9) 0.107(4) Uani 1 1 d . .
O1 O 0.1234(3) 0.0238(2) 0.2851(5) 0.0692(17) Uani 1 1 d . .
O2 O 0.3311(3) 0.04554(18) 0.2923(3) 0.0466(14) Uani 1 1 d D .
O3 O 0.3244(3) 0.02557(19) 0.6342(4) 0.0545(15) Uani 1 1 d . .
O4 O 0.1335(5) 0.3372(3) 0.3827(9) 0.153(4) Uani 1 1 d . .
O5 O 0.2043(8) 0.3189(3) 0.2601(8) 0.177(5) Uani 1 1 d . .
H2A H 0.382(2) 0.062(4) 0.297(7) 0.11(4) Uiso 1 1 d D .

loop_
_atom_site_aniso_label
_atom_site_aniso_U_11
_atom_site_aniso_U_22
_atom_site_aniso_U_33
_atom_site_aniso_U_23
_atom_site_aniso_U_13
_atom_site_aniso_U_12
C1 0.074(6) 0.067(5) 0.055(7) 0.016(4) 0.010(5) -0.007(5)
C2 0.085(7) 0.088(7) 0.089(9) 0.010(6) 0.028(6) -0.032(6)
C3 0.074(7) 0.065(6) 0.187(14) 0.009(8) -0.003(8) -0.029(6)
C4 0.086(8) 0.051(5) 0.190(14) -0.018(7) 0.008(8) -0.015(6)
C5 0.101(7) 0.041(5) 0.121(10) -0.002(5) 0.033(7) 0.003(5)
C6 0.062(5) 0.048(4) 0.044(6) 0.018(4) -0.008(4) -0.014(4)
C7 0.064(5) 0.056(4) 0.032(5) 0.012(4) -0.011(4) -0.011(4)
C8 0.076(6) 0.053(4) 0.039(6) 0.004(4) 0.007(5) 0.006(4)
C9 0.062(5) 0.050(4) 0.050(6) 0.007(4) 0.024(5) 0.011(4)
C10 0.056(5) 0.046(4) 0.034(6) 0.002(4) -0.007(4) -0.011(4)
C11 0.065(5) 0.042(4) 0.018(5) -0.002(3) 0.004(4) 0.006(4)
C12 0.073(5) 0.035(4) 0.038(6) 0.000(3) 0.010(4) -0.010(4)
C13 0.054(4) 0.036(3) 0.019(4) -0.002(3) 0.007(4) 0.005(3)
C14 0.052(4) 0.028(3) 0.036(6) 0.001(3) 0.008(4) 0.004(3)
C15 0.086(6) 0.044(4) 0.068(7) 0.003(5) 0.044(6) 0.009(5)
C16 0.063(5) 0.050(5) 0.062(8) 0.001(4) 0.004(5) 0.021(4)
C17 0.075(6) 0.057(5) 0.054(7) 0.012(5) 0.004(5) 0.013(4)
C18 0.075(6) 0.052(4) 0.032(6) 0.004(4) 0.005(5) -0.008(4)
C19 0.055(5) 0.032(4) 0.028(5) -0.001(3) 0.004(4) -0.006(4)
C20 0.041(4) 0.036(4) 0.037(6) 0.001(4) 0.008(4) -0.013(3)
C21 0.060(5) 0.029(3) 0.021(5) 0.003(3) 0.001(4) -0.009(3)
C22 0.056(5) 0.042(4) 0.026(5) -0.001(3) 0.002(4) 0.011(4)
C23 0.065(5) 0.034(4) 0.056(7) -0.014(4) 0.001(5) 0.012(4)
C24 0.147(9) 0.048(5) 0.042(7) -0.005(4) 0.011(6) 0.014(5)
C25 0.179(10) 0.041(5) 0.040(6) 0.014(4) 0.001(7) 0.006(6)
C26 0.072(6) 0.034(4) 0.137(11) -0.012(6) 0.003(6) 0.018(4)
C27 0.060(6) 0.047(5) 0.126(10) -0.014(6) 0.024(6) 0.008(4)
C28 0.062(5) 0.052(5) 0.085(8) -0.006(5) 0.021(5) 0.003(4)
N1 0.057(4) 0.041(3) 0.030(4) -0.001(3) -0.001(3) -0.004(3)
N2 0.127(8) 0.039(5) 0.154(11) 0.003(6) -0.007(7) 0.030(5)
O1 0.072(4) 0.089(4) 0.047(5) 0.012(3) -0.006(3) 0.004(3)
O2 0.078(4) 0.041(2) 0.020(3) 0.005(2) 0.013(3) -0.007(3)
O3 0.096(4) 0.050(3) 0.019(3) -0.004(2) 0.007(3) -0.005(3)
O4 0.115(6) 0.052(4) 0.292(13) 0.005(6) 0.035(7) 0.034(4)
O5 0.310(15) 0.074(5) 0.149(10) 0.044(6) 0.056(10) 0.049(7)

loop_
_atom_type_symbol
_atom_type_description
_atom_type_scat_dispersion_real
_atom_type_scat_dispersion_imag
_atom_type_scat_source
C C 0.0033 0.0016 'International Tables Vol C Tables 4.2.6.8 and 6.1.1.4'
H H 0.0000 0.0000 'International Tables Vol C Tables 4.2.6.8 and 6.1.1.4'
N N 0.0061 0.0033 'International Tables Vol C Tables 4.2.6.8 and 6.1.1.4'
O O 0.0106 0.0060 'International Tables Vol C Tables 4.2.6.8 and 6.1.1.4'

loop_
_geom_angle_atom_site_label_1
_geom_angle_atom_site_label_2
_geom_angle_atom_site_label_3
_geom_angle
C6 C1 C2 121.0(8)
C6 C1 H1 119.5
C2 C1 H1 119.5
C3 C2 C1 120.4(9)
C3 C2 H2 119.8
C1 C2 H2 119.8
C4 C3 C2 119.1(9)
C4 C3 H3 120.4
C2 C3 H3 120.4
C3 C4 C5 121.9(9)
C3 C4 H4 119.1
C5 C4 H4 119.1
C6 C5 C4 120.0(8)
C6 C5 H5 120.0
C4 C5 H5 120.0
C5 C6 C1 117.6(7)
C5 C6 C7 121.0(7)
C1 C6 C7 121.4(7)
N1 C7 C6 116.2(6)
N1 C7 H7A 108.2
C6 C7 H7A 108.2
N1 C7 H7B 108.2
C6 C7 H7B 108.2
H7A C7 H7B 107.4
N1 C8 C9 111.2(5)
N1 C8 H8A 109.4
C9 C8 H8A 109.4
N1 C8 H8B 109.4
C9 C8 H8B 109.4
H8A C8 H8B 108.0
C8 C9 C10 106.5(6)
C8 C9 C22 112.8(7)
C10 C9 C22 111.2(5)
C8 C9 H9 108.7
C10 C9 H9 108.7
C22 C9 H9 108.7
O1 C10 C11 125.2(7)
O1 C10 C9 123.0(7)
C11 C10 C9 111.7(7)
C10 C11 C12 106.7(5)
C10 C11 C13 112.4(5)
C12 C11 C13 110.8(6)
C10 C11 H11 109.0
C12 C11 H11 109.0
C13 C11 H11 109.0
N1 C12 C11 109.2(5)
N1 C12 H12A 109.8
C11 C12 H12A 109.8
N1 C12 H12B 109.8
C11 C12 H12B 109.8
H12A C12 H12B 108.3
O2 C13 C14 113.4(5)
O2 C13 C21 108.5(4)
C14 C13 C21 103.7(6)
O2 C13 C11 106.3(6)
C14 C13 C11 112.3(5)
C21 C13 C11 112.7(5)
C15 C14 C19 117.9(7)
C15 C14 C13 129.3(7)
C19 C14 C13 112.8(6)
C16 C15 C14 119.4(9)
C16 C15 H15 120.3
C14 C15 H15 120.3
C15 C16 C17 121.9(8)
C15 C16 H16 119.1
C17 C16 H16 119.1
C16 C17 C18 119.0(8)
C16 C17 H17 120.5
C18 C17 H17 120.5
C19 C18 C17 120.2(8)
C19 C18 H18 119.9
C17 C18 H18 119.9
C18 C19 C14 121.5(7)
C18 C19 C20 133.0(7)
C14 C19 C20 105.5(7)
O3 C20 C21 126.1(6)
O3 C20 C19 123.9(7)
C21 C20 C19 109.6(6)
C20 C21 C22 114.0(5)
C20 C21 C13 103.2(5)
C22 C21 C13 120.1(6)
C20 C21 H21 106.2
C22 C21 H21 106.2
C13 C21 H21 106.2
C23 C22 C9 110.1(6)
C23 C22 C21 114.0(5)
C9 C22 C21 112.5(5)
C23 C22 H22 106.6
C9 C22 H22 106.6
C21 C22 H22 106.6
C28 C23 C24 118.3(7)
C28 C23 C22 118.6(7)
C24 C23 C22 123.1(6)
C25 C24 C23 119.5(8)
C25 C24 H24 120.3
C23 C24 H24 120.3
C26 C25 C24 121.6(9)
C26 C25 H25 119.2
C24 C25 H25 119.2
C25 C26 C27 120.9(8)
C25 C26 N2 119.2(10)
C27 C26 N2 119.7(9)
C28 C27 C26 117.2(8)
C28 C27 H27 121.4
C26 C27 H27 121.4
C23 C28 C27 122.4(8)
C23 C28 H28 118.8
C27 C28 H28 118.8
C8 N1 C12 111.0(6)
C8 N1 C7 114.9(5)
C12 N1 C7 113.8(5)
O4 N2 O5 124.6(9)
O4 N2 C26 116.6(10)
O5 N2 C26 118.2(9)
C13 O2 H2A 113(6)

loop_
_geom_bond_atom_site_label_1
_geom_bond_atom_site_label_2
_geom_bond_distance
C1 C6 1.390(10)
C1 C2 1.401(12)
C1 H1 0.9300
C2 C3 1.346(14)
C2 H2 0.9300
C3 C4 1.344(12)
C3 H3 0.9300
C4 C5 1.408(12)
C4 H4 0.9300
C5 C6 1.361(10)
C5 H5 0.9300
C6 C7 1.522(10)
C7 N1 1.463(8)
C7 H7A 0.9700
C7 H7B 0.9700
C8 N1 1.448(9)
C8 C9 1.529(10)
C8 H8A 0.9700
C8 H8B 0.9700
C9 C10 1.532(11)
C9 C22 1.534(10)
C9 H9 0.9800
C10 O1 1.216(9)
C10 C11 1.469(10)
C11 C12 1.553(9)
C11 C13 1.583(10)
C11 H11 0.9800
C12 N1 1.450(9)
C12 H12A 0.9700
C12 H12B 0.9700
C13 O2 1.454(8)
C13 C14 1.481(9)
C13 C21 1.553(9)
C14 C15 1.402(9)
C14 C19 1.409(10)
C15 C16 1.353(11)
C15 H15 0.9300
C16 C17 1.368(12)
C16 H16 0.9300
C17 C18 1.397(10)
C17 H17 0.9300
C18 C19 1.325(10)
C18 H18 0.9300
C19 C20 1.489(9)
C20 O3 1.237(8)
C20 C21 1.485(10)
C21 C22 1.550(9)
C21 H21 0.9800
C22 C23 1.520(9)
C22 H22 0.9800
C23 C28 1.376(9)
C23 C24 1.385(11)
C24 C25 1.379(11)
C24 H24 0.9300
C25 C26 1.334(11)
C25 H25 0.9300
C26 C27 1.396(14)
C26 N2 1.490(12)
C27 C28 1.385(11)
C27 H27 0.9300
C28 H28 0.9300
N2 O4 1.196(10)
N2 O5 1.222(12)
O2 H2A 0.971(10)

loop_
_geom_torsion_atom_site_label_1
_geom_torsion_atom_site_label_2
_geom_torsion_atom_site_label_3
_geom_torsion_atom_site_label_4
_geom_torsion
C6 C1 C2 C3 3.2(16)
C1 C2 C3 C4 -1.2(19)
C2 C3 C4 C5 0(2)
C3 C4 C5 C6 -0.3(18)
C4 C5 C6 C1 2.2(15)
C4 C5 C6 C7 -178.6(9)
C2 C1 C6 C5 -3.6(13)
C2 C1 C6 C7 177.2(8)
C5 C6 C7 N1 94.4(9)
C1 C6 C7 N1 -86.4(9)
N1 C8 C9 C10 56.8(9)
N1 C8 C9 C22 -65.5(8)
C8 C9 C10 O1 118.4(8)
C22 C9 C10 O1 -118.4(8)
C8 C9 C10 C11 -59.1(8)
C22 C9 C10 C11 64.2(7)
O1 C10 C11 C12 -116.2(8)
C9 C10 C11 C12 61.1(7)
O1 C10 C11 C13 122.2(8)
C9 C10 C11 C13 -60.5(7)
C10 C11 C12 N1 -61.2(8)
C13 C11 C12 N1 61.4(7)
C10 C11 C13 O2 -77.2(6)
C12 C11 C13 O2 163.6(5)
C10 C11 C13 C14 158.2(6)
C12 C11 C13 C14 39.0(7)
C10 C11 C13 C21 41.5(8)
C12 C11 C13 C21 -77.7(6)
O2 C13 C14 C15 -47.5(9)
C21 C13 C14 C15 -165.0(6)
C11 C13 C14 C15 73.0(8)
O2 C13 C14 C19 132.4(6)
C21 C13 C14 C19 14.9(7)
C11 C13 C14 C19 -107.1(6)
C19 C14 C15 C16 1.7(10)
C13 C14 C15 C16 -178.4(7)
C14 C15 C16 C17 0.4(12)
C15 C16 C17 C18 -0.8(12)
C16 C17 C18 C19 -1.0(11)
C17 C18 C19 C14 3.1(10)
C17 C18 C19 C20 -179.4(6)
C15 C14 C19 C18 -3.5(10)
C13 C14 C19 C18 176.6(6)
C15 C14 C19 C20 178.5(5)
C13 C14 C19 C20 -1.5(7)
C18 C19 C20 O3 -3.9(11)
C14 C19 C20 O3 173.8(6)
C18 C19 C20 C21 168.6(7)
C14 C19 C20 C21 -13.6(7)
O3 C20 C21 C22 -33.6(9)
C19 C20 C21 C22 154.0(5)
O3 C20 C21 C13 -165.5(6)
C19 C20 C21 C13 22.2(7)
O2 C13 C21 C20 -142.6(5)
C14 C13 C21 C20 -21.7(6)
C11 C13 C21 C20 100.0(6)
O2 C13 C21 C22 89.3(7)
C14 C13 C21 C22 -149.9(5)
C11 C13 C21 C22 -28.2(8)
C8 C9 C22 C23 -159.3(6)
C10 C9 C22 C23 81.0(7)
C8 C9 C22 C21 72.4(7)
C10 C9 C22 C21 -47.2(8)
C20 C21 C22 C23 142.6(6)
C13 C21 C22 C23 -94.4(7)
C20 C21 C22 C9 -91.2(7)
C13 C21 C22 C9 31.9(8)
C9 C22 C23 C28 93.4(9)
C21 C22 C23 C28 -139.1(8)
C9 C22 C23 C24 -86.7(9)
C21 C22 C23 C24 40.8(11)
C28 C23 C24 C25 -2.4(15)
C22 C23 C24 C25 177.7(9)
C23 C24 C25 C26 1.5(17)
C24 C25 C26 C27 1.6(17)
C24 C25 C26 N2 177.9(10)
C25 C26 C27 C28 -3.7(15)
N2 C26 C27 C28 -179.9(8)
C24 C23 C28 C27 0.2(14)
C22 C23 C28 C27 -179.9(8)
C26 C27 C28 C23 2.7(14)
C9 C8 N1 C12 -61.1(8)
C9 C8 N1 C7 168.0(7)
C11 C12 N1 C8 62.0(7)
C11 C12 N1 C7 -166.5(6)
C6 C7 N1 C8 68.9(8)
C6 C7 N1 C12 -60.6(8)
C25 C26 N2 O4 176.4(11)
C27 C26 N2 O4 -7.3(15)
C25 C26 N2 O5 -11.7(17)
C27 C26 N2 O5 164.7(13)
